data_7205409
loop_
_publ_author_name
'Zhang, Liang'
'Ren, Zhi-Gang'
'Li, Hong-Xi'
'Lang, Jian-Ping'

_publ_section_title
;
 Cleaving the framework of CuX with a tetrapyrazolyl-based ligand to
 construct [CuX]n-based coordination polymers
;
_journal_issue 5
_journal_name_full CrystEngComm
_journal_page_first 1400
_journal_paper_doi 10.1039/c0ce00513d
_journal_volume 13
_journal_year 2011
_chemical_formula_moiety '2(C23 H32 Br2 Cu2 N8), C2 H3 N'
_chemical_formula_sum 'C48 H67 Br4 Cu4 N17 O0'
_chemical_formula_weight 1455.99
_chemical_name_systematic
;
?
;
_space_group_IT_number 15
_symmetry_cell_setting monoclinic
_symmetry_space_group_name_Hall '-C 2yc'
_symmetry_space_group_name_H-M 'C 1 2/c 1'
_atom_sites_solution_hydrogens geom
_atom_sites_solution_primary direct
_atom_sites_solution_secondary difmap
_audit_creation_method SHELXL-97
_cell_angle_alpha 90.00
_cell_angle_beta 106.91(3)
_cell_angle_gamma 90.00
_cell_formula_units_Z 2
_cell_length_a 14.010(3)
_cell_length_b 16.294(3)
_cell_length_c 14.793(3)
_cell_measurement_reflns_used 6160
_cell_measurement_temperature 293(2)
_cell_measurement_theta_max 27.4894
_cell_measurement_theta_min 3.0396
_cell_volume 3230.9(12)
_computing_structure_refinement 'SHELXL-97 (Sheldrick, 1997)'
_computing_structure_solution 'SHELXS-97 (Sheldrick, 1990)'
_diffrn_ambient_temperature 293(2)
_diffrn_measured_fraction_theta_full 0.991
_diffrn_measured_fraction_theta_max 0.991
_diffrn_measurement_device_type 'Rigaku Mercury'
_diffrn_measurement_method dtprofit.ref
_diffrn_radiation_monochromator graphite
_diffrn_radiation_source 'fine-focus sealed tube'
_diffrn_radiation_type MoK\a
_diffrn_radiation_wavelength 0.71073
_diffrn_reflns_av_R_equivalents 0.0271
_diffrn_reflns_av_sigmaI/netI 0.0387
_diffrn_reflns_limit_h_max 18
_diffrn_reflns_limit_h_min -17
_diffrn_reflns_limit_k_max 18
_diffrn_reflns_limit_k_min -20
_diffrn_reflns_limit_l_max 19
_diffrn_reflns_limit_l_min -16
_diffrn_reflns_number 9159
_diffrn_reflns_theta_full 27.48
_diffrn_reflns_theta_max 27.48
_diffrn_reflns_theta_min 3.04
_diffrn_standards_decay_% 0
_diffrn_standards_interval_count 0
_diffrn_standards_interval_time 0
_diffrn_standards_number 0
_exptl_absorpt_coefficient_mu 3.816
_exptl_absorpt_correction_T_max 0.4580
_exptl_absorpt_correction_T_min 0.1643
_exptl_absorpt_correction_type multi-scan
_exptl_absorpt_process_details 'Jacobson, R. (1998) Private communication.'
_exptl_crystal_colour Colorless
_exptl_crystal_density_diffrn 1.497
_exptl_crystal_density_method 'not measured'
_exptl_crystal_description Prism
_exptl_crystal_F_000 1460
_exptl_crystal_size_max 0.50
_exptl_crystal_size_mid 0.45
_exptl_crystal_size_min 0.20
_refine_diff_density_max 0.886
_refine_diff_density_min -0.343
_refine_diff_density_rms 0.089
_refine_ls_extinction_method none
_refine_ls_goodness_of_fit_ref 1.099
_refine_ls_hydrogen_treatment constr
_refine_ls_matrix_type full
_refine_ls_number_parameters 172
_refine_ls_number_reflns 3683
_refine_ls_number_restraints 0
_refine_ls_restrained_S_all 1.099
_refine_ls_R_factor_all 0.0667
_refine_ls_R_factor_gt 0.0412
_refine_ls_shift/su_max 0.002
_refine_ls_shift/su_mean 0.000
_refine_ls_structure_factor_coef Fsqd
_refine_ls_weighting_details 'calc w=1/[\s^2^(Fo^2^)+(0.0655P)^2^+1.1490P] where P=(Fo^2^+2Fc^2^)/3'
_refine_ls_weighting_scheme calc
_refine_ls_wR_factor_gt 0.1202
_refine_ls_wR_factor_ref 0.1308
_reflns_number_gt 2538
_reflns_number_total 3683
_reflns_threshold_expression >2sigma(I)
_cod_data_source_file C0CE00513D.TXT
_cod_data_source_block 3
_cod_depositor_comments
;
The following automatic conversions were performed:
'_exptl_absorpt_correction_type' value 'Multi-scan' changed to
'multi-scan' according to
'/home/saulius/struct/CIF-dictionaries/cif_core.dic' dictionary named
'cif_core.dic' version 2.4.1 from 2010-06-29.

Automatic conversion script
Id: cif_fix_enum 1555 2011-01-17 13:19:09Z saulius 
;
_cod_original_cell_volume 3230.8(11)
_cod_original_sg_symbol_H-M 'C 2/c'
_cod_database_code 7205409

loop_
_symmetry_equiv_pos_as_xyz
'x, y, z'
'-x, y, -z+1/2'
'x+1/2, y+1/2, z'
'-x+1/2, y+1/2, -z+1/2'
'-x, -y, -z'
'x, -y, z-1/2'
'-x+1/2, -y+1/2, -z'
'x+1/2, -y+1/2, z-1/2'

loop_
_atom_site_label
_atom_site_type_symbol
_atom_site_fract_x
_atom_site_fract_y
_atom_site_fract_z
_atom_site_U_iso_or_equiv
_atom_site_adp_type
_atom_site_occupancy
_atom_site_symmetry_multiplicity
_atom_site_calc_flag
_atom_site_refinement_flags
_atom_site_disorder_assembly
_atom_site_disorder_group
Cu1 Cu 0.34062(4) 0.29980(3) 0.03490(3) 0.03972(17) Uani 1 1 d . . .
Br1 Br 0.27079(3) 0.19948(3) 0.12580(3) 0.04834(17) Uani 1 1 d . . .
C4 C 0.6557(3) 0.2978(2) 0.1135(3) 0.0411(9) Uani 1 1 d . . .
N4 N 0.4653(2) 0.43852(18) 0.1318(2) 0.0350(7) Uani 1 1 d . . .
C11 C 0.5362(3) 0.3772(2) 0.1800(3) 0.0339(8) Uani 1 1 d . . .
H11 H 0.5969 0.4059 0.2158 0.041 Uiso 1 1 calc R . .
N3 N 0.3669(2) 0.41817(18) 0.0960(2) 0.0377(7) Uani 1 1 d . . .
N2 N 0.5632(2) 0.32321(19) 0.1129(2) 0.0359(7) Uani 1 1 d . . .
C12 C 0.5000 0.3265(3) 0.2500 0.0326(11) Uani 1 2 d S . .
H12A H 0.4460 0.2914 0.2150 0.039 Uiso 0.50 1 calc PR . .
H12B H 0.5540 0.2914 0.2850 0.039 Uiso 0.50 1 calc PR . .
C2 C 0.5378(3) 0.2280(3) 0.0090(3) 0.0461(10) Uani 1 1 d . . .
C3 C 0.6408(3) 0.2376(3) 0.0470(3) 0.0481(10) Uani 1 1 d . . .
H3 H 0.6900 0.2084 0.0300 0.058 Uiso 1 1 calc R . .
C7 C 0.3208(3) 0.4885(2) 0.0624(3) 0.0445(10) Uani 1 1 d . . .
C9 C 0.4803(3) 0.5197(2) 0.1201(3) 0.0420(9) Uani 1 1 d . . .
N1 N 0.4898(2) 0.2796(2) 0.0501(2) 0.0383(7) Uani 1 1 d . . .
C10 C 0.5818(4) 0.5589(3) 0.1525(4) 0.0604(13) Uani 1 1 d . . .
H10A H 0.6093 0.5515 0.2194 0.091 Uiso 1 1 calc R . .
H10B H 0.5760 0.6165 0.1382 0.091 Uiso 1 1 calc R . .
H10C H 0.6249 0.5337 0.1205 0.091 Uiso 1 1 calc R . .
C8 C 0.3906(4) 0.5527(2) 0.0768(3) 0.0495(11) Uani 1 1 d . . .
H8 H 0.3773 0.6074 0.0597 0.059 Uiso 1 1 calc R . .
C5 C 0.7492(3) 0.3348(3) 0.1753(4) 0.0589(12) Uani 1 1 d . . .
H5A H 0.8058 0.3072 0.1652 0.088 Uiso 1 1 calc R . .
H5B H 0.7506 0.3292 0.2402 0.088 Uiso 1 1 calc R . .
H5C H 0.7516 0.3920 0.1602 0.088 Uiso 1 1 calc R . .
C6 C 0.2103(4) 0.4900(3) 0.0161(4) 0.0668(14) Uani 1 1 d . . .
H6A H 0.1910 0.4420 -0.0225 0.100 Uiso 1 1 calc R . .
H6B H 0.1930 0.5382 -0.0225 0.100 Uiso 1 1 calc R . .
H6C H 0.1763 0.4908 0.0638 0.100 Uiso 1 1 calc R . .
C1 C 0.4818(4) 0.1719(3) -0.0680(4) 0.0754(17) Uani 1 1 d . . .
H1A H 0.5024 0.1163 -0.0517 0.113 Uiso 1 1 calc R . .
H1B H 0.4953 0.1864 -0.1260 0.113 Uiso 1 1 calc R . .
H1C H 0.4115 0.1768 -0.0759 0.113 Uiso 1 1 calc R . .
C13 C 0.5000 -0.0200(12) -0.2500 0.084(5) Uiso 0.50 2 d SP . .
N5 N 0.5000 0.0446(13) -0.2500 0.121(6) Uiso 0.50 2 d SP . .
C14 C 0.4823(14) -0.0923(10) -0.2075(13) 0.051(4) Uiso 0.25 1 d P . .
H14A H 0.4891 -0.0823 -0.1420 0.077 Uiso 0.25 1 calc PR . .
H14B H 0.5296 -0.1333 -0.2129 0.077 Uiso 0.25 1 calc PR . .
H14C H 0.4159 -0.1113 -0.2383 0.077 Uiso 0.25 1 calc PR . .

loop_
_atom_site_aniso_label
_atom_site_aniso_U_11
_atom_site_aniso_U_22
_atom_site_aniso_U_33
_atom_site_aniso_U_23
_atom_site_aniso_U_13
_atom_site_aniso_U_12
Cu1 0.0334(3) 0.0417(3) 0.0409(3) -0.0014(2) 0.0058(2) -0.00542(19)
Br1 0.0435(3) 0.0578(3) 0.0375(2) 0.00595(19) 0.00187(18) -0.02033(18)
C4 0.028(2) 0.053(2) 0.044(2) 0.0137(19) 0.0125(17) 0.0043(17)
N4 0.0346(17) 0.0330(15) 0.0359(16) 0.0003(13) 0.0078(14) -0.0057(13)
C11 0.0281(19) 0.0403(19) 0.0338(19) -0.0050(16) 0.0097(15) -0.0067(15)
N3 0.0314(17) 0.0337(16) 0.0448(18) 0.0029(15) 0.0062(14) -0.0003(13)
N2 0.0279(16) 0.0472(18) 0.0334(16) -0.0017(14) 0.0098(13) -0.0023(13)
C12 0.030(3) 0.035(3) 0.029(3) 0.000 0.004(2) 0.000
C2 0.043(2) 0.048(2) 0.054(3) -0.006(2) 0.025(2) -0.0025(19)
C3 0.043(2) 0.046(2) 0.064(3) 0.006(2) 0.029(2) 0.0091(19)
C7 0.052(3) 0.039(2) 0.043(2) 0.0055(19) 0.0143(19) 0.0055(19)
C9 0.057(3) 0.037(2) 0.035(2) 0.0005(18) 0.0187(19) -0.0121(18)
N1 0.0317(18) 0.0466(18) 0.0380(17) -0.0054(15) 0.0124(15) -0.0019(14)
C10 0.062(3) 0.059(3) 0.063(3) -0.003(2) 0.023(3) -0.030(2)
C8 0.068(3) 0.035(2) 0.047(3) 0.0073(19) 0.020(2) 0.000(2)
C5 0.034(2) 0.082(3) 0.059(3) 0.005(3) 0.012(2) -0.002(2)
C6 0.055(3) 0.058(3) 0.077(3) 0.009(3) 0.004(3) 0.017(2)
C1 0.070(4) 0.076(3) 0.088(4) -0.040(3) 0.035(3) -0.014(3)

loop_
_atom_type_symbol
_atom_type_description
_atom_type_scat_dispersion_real
_atom_type_scat_dispersion_imag
_atom_type_scat_source
C C 0.0033 0.0016 'International Tables Vol C Tables 4.2.6.8 and 6.1.1.4'
H H 0.0000 0.0000 'International Tables Vol C Tables 4.2.6.8 and 6.1.1.4'
N N 0.0061 0.0033 'International Tables Vol C Tables 4.2.6.8 and 6.1.1.4'
O O 0.0106 0.0060 'International Tables Vol C Tables 4.2.6.8 and 6.1.1.4'
Cu Cu 0.3201 1.2651 'International Tables Vol C Tables 4.2.6.8 and 6.1.1.4'
Br Br -0.2901 2.4595 'International Tables Vol C Tables 4.2.6.8 and 6.1.1.4'

loop_
_geom_angle_atom_site_label_1
_geom_angle_atom_site_label_2
_geom_angle_atom_site_label_3
_geom_angle
_geom_angle_site_symmetry_1
_geom_angle_site_symmetry_3
_geom_angle_publ_flag
N1 Cu1 N3 93.11(12) . . ?
N1 Cu1 Br1 116.67(10) . 7 ?
N3 Cu1 Br1 113.27(9) . 7 ?
N1 Cu1 Br1 112.38(10) . . ?
N3 Cu1 Br1 114.49(10) . . ?
Br1 Cu1 Br1 106.82(2) 7 . ?
N1 Cu1 Cu1 134.04(9) . 7 ?
N3 Cu1 Cu1 132.77(9) . 7 ?
Br1 Cu1 Cu1 54.28(3) 7 7 ?
Br1 Cu1 Cu1 52.54(2) . 7 ?
Cu1 Br1 Cu1 73.18(2) 7 . ?
N2 C4 C3 105.7(4) . . ?
N2 C4 C5 123.2(4) . . ?
C3 C4 C5 131.1(4) . . ?
C9 N4 N3 111.3(3) . . ?
C9 N4 C11 128.9(3) . . ?
N3 N4 C11 119.7(3) . . ?
N4 C11 N2 111.1(3) . . ?
N4 C11 C12 113.2(3) . . ?
N2 C11 C12 109.9(3) . . ?
N4 C11 H11 107.5 . . ?
N2 C11 H11 107.5 . . ?
C12 C11 H11 107.5 . . ?
C7 N3 N4 105.0(3) . . ?
C7 N3 Cu1 128.1(3) . . ?
N4 N3 Cu1 114.7(2) . . ?
C4 N2 N1 111.9(3) . . ?
C4 N2 C11 128.1(3) . . ?
N1 N2 C11 118.9(3) . . ?
C11 C12 C11 114.3(4) 2_655 . ?
C11 C12 H12A 108.7 2_655 . ?
C11 C12 H12A 108.7 . . ?
C11 C12 H12B 108.7 2_655 . ?
C11 C12 H12B 108.7 . . ?
H12A C12 H12B 107.6 . . ?
N1 C2 C3 110.3(4) . . ?
N1 C2 C1 120.8(4) . . ?
C3 C2 C1 128.9(4) . . ?
C4 C3 C2 107.1(4) . . ?
C4 C3 H3 126.4 . . ?
C2 C3 H3 126.4 . . ?
N3 C7 C8 110.0(4) . . ?
N3 C7 C6 120.4(4) . . ?
C8 C7 C6 129.6(4) . . ?
C8 C9 N4 107.0(4) . . ?
C8 C9 C10 130.3(4) . . ?
N4 C9 C10 122.7(4) . . ?
C2 N1 N2 105.0(3) . . ?
C2 N1 Cu1 133.1(3) . . ?
N2 N1 Cu1 121.9(2) . . ?
C9 C10 H10A 109.5 . . ?
C9 C10 H10B 109.5 . . ?
H10A C10 H10B 109.5 . . ?
C9 C10 H10C 109.5 . . ?
H10A C10 H10C 109.5 . . ?
H10B C10 H10C 109.5 . . ?
C9 C8 C7 106.6(4) . . ?
C9 C8 H8 126.7 . . ?
C7 C8 H8 126.7 . . ?
C4 C5 H5A 109.5 . . ?
C4 C5 H5B 109.5 . . ?
H5A C5 H5B 109.5 . . ?
C4 C5 H5C 109.5 . . ?
H5A C5 H5C 109.5 . . ?
H5B C5 H5C 109.5 . . ?
C7 C6 H6A 109.5 . . ?
C7 C6 H6B 109.5 . . ?
H6A C6 H6B 109.5 . . ?
C7 C6 H6C 109.5 . . ?
H6A C6 H6C 109.5 . . ?
H6B C6 H6C 109.5 . . ?
C2 C1 H1A 109.5 . . ?
C2 C1 H1B 109.5 . . ?
H1A C1 H1B 109.5 . . ?
C2 C1 H1C 109.5 . . ?
H1A C1 H1C 109.5 . . ?
H1B C1 H1C 109.5 . . ?
N5 C13 C14 147.9(9) . 2_654 ?
N5 C13 C14 147.9(9) . . ?
C14 C13 C14 64.3(17) 2_654 . ?
C13 C14 H14A 109.5 . . ?
C13 C14 H14B 109.5 . . ?
H14A C14 H14B 109.5 . . ?
C13 C14 H14C 109.5 . . ?
H14A C14 H14C 109.5 . . ?
H14B C14 H14C 109.5 . . ?

loop_
_geom_bond_atom_site_label_1
_geom_bond_atom_site_label_2
_geom_bond_distance
_geom_bond_site_symmetry_2
_geom_bond_publ_flag
Cu1 N1 2.062(3) . ?
Cu1 N3 2.116(3) . ?
Cu1 Br1 2.4349(11) 7 ?
Cu1 Br1 2.4905(8) . ?
Cu1 Cu1 2.9364(11) 7 ?
Br1 Cu1 2.4350(11) 7 ?
C4 N2 1.358(5) . ?
C4 C3 1.361(6) . ?
C4 C5 1.490(6) . ?
N4 C9 1.358(5) . ?
N4 N3 1.366(4) . ?
N4 C11 1.443(5) . ?
C11 N2 1.456(5) . ?
C11 C12 1.522(4) . ?
C11 H11 0.9800 . ?
N3 C7 1.338(5) . ?
N2 N1 1.368(4) . ?
C12 C11 1.522(4) 2_655 ?
C12 H12A 0.9700 . ?
C12 H12B 0.9700 . ?
C2 N1 1.329(5) . ?
C2 C3 1.396(6) . ?
C2 C1 1.494(7) . ?
C3 H3 0.9300 . ?
C7 C8 1.405(6) . ?
C7 C6 1.500(6) . ?
C9 C8 1.345(6) . ?
C9 C10 1.505(6) . ?
C10 H10A 0.9600 . ?
C10 H10B 0.9600 . ?
C10 H10C 0.9600 . ?
C8 H8 0.9300 . ?
C5 H5A 0.9600 . ?
C5 H5B 0.9600 . ?
C5 H5C 0.9600 . ?
C6 H6A 0.9600 . ?
C6 H6B 0.9600 . ?
C6 H6C 0.9600 . ?
C1 H1A 0.9600 . ?
C1 H1B 0.9600 . ?
C1 H1C 0.9600 . ?
C13 N5 1.05(2) . ?
C13 C14 1.39(2) 2_654 ?
C13 C14 1.39(2) . ?
C14 H14A 0.9600 . ?
C14 H14B 0.9600 . ?
C14 H14C 0.9600 . ?
